data_4107179
loop_
_publ_author_name
'Norie Momiyama'
'Tohru Konno'
'Yuichi Furiya'
'Takeaki Iwamoto'
'Masahiro Terada'

_publ_section_title
;
 Design of Chiral Bis-phosphoric Acid Catalyst Derived from
 (R)-3,3'-Di(2-hydroxy-3-arylphenyl)binaphthol: Catalytic Enantioselective
 Diels-Alder Reaction of \a,\b-Unsaturated Aldehydes with Amidodienes
;
_journal_name_full 'Journal of the American Chemical Society'
_journal_page_first 19294
_journal_page_last 19297
_journal_paper_doi 10.1021/ja2081444
_journal_volume 133
_journal_year 2011
_chemical_formula_sum 'C45 H30 Cl2 O8 P2'
_chemical_formula_weight 831.53
_chemical_name_systematic
; 
 ? 
;
_space_group_IT_number 4
_symmetry_cell_setting monoclinic
_symmetry_space_group_name_Hall 'P 2yb'
_symmetry_space_group_name_H-M 'P 1 21 1'
_atom_sites_solution_hydrogens geom
_atom_sites_solution_primary direct
_atom_sites_solution_secondary difmap
_audit_creation_method SHELXL-97
_cell_angle_alpha 90.00
_cell_angle_beta 99.947(6)
_cell_angle_gamma 90.00
_cell_formula_units_Z 2
_cell_length_a 8.735(4)
_cell_length_b 15.966(8)
_cell_length_c 13.967(7)
_cell_measurement_reflns_used 4855
_cell_measurement_temperature 173
_cell_measurement_theta_max 27.49
_cell_measurement_theta_min 2.37
_cell_volume 1918.6(16)
_computing_cell_refinement 'APEX2 (Bruker AXS, 2006)'
_computing_data_collection 'APEX2 (Bruker AXS, 2006)'
_computing_data_reduction 'SAINT (Bruker AXS, 2004)'
_computing_molecular_graphics 'XSHEL (Bruker AXS,2002)'
_computing_publication_material 'XCIF (Bruker AXS, 2001)'
_computing_structure_refinement 'SHELXL-97 (Sheldrick, 1997)'
_computing_structure_solution 'SHELXS-97 (Sheldrick, 1997)'
_diffrn_ambient_temperature 173
_diffrn_detector_area_resol_mean 8.333
_diffrn_measured_fraction_theta_full 0.998
_diffrn_measured_fraction_theta_max 0.998
_diffrn_measurement_device_type 'Bruker APEXII CCD area detector'
_diffrn_measurement_method 'phi and omega scans'
_diffrn_radiation_monochromator 'Bruker Helios multilayer confocal mirror'
_diffrn_radiation_source 'Bruker TXS fine-focus rotating anode'
_diffrn_radiation_type MoK\a
_diffrn_radiation_wavelength 0.71073
_diffrn_reflns_av_R_equivalents 0.0937
_diffrn_reflns_av_sigmaI/netI 0.0977
_diffrn_reflns_limit_h_max 10
_diffrn_reflns_limit_h_min -10
_diffrn_reflns_limit_k_max 18
_diffrn_reflns_limit_k_min -18
_diffrn_reflns_limit_l_max 16
_diffrn_reflns_limit_l_min -16
_diffrn_reflns_number 17840
_diffrn_reflns_theta_full 25.00
_diffrn_reflns_theta_max 25.00
_diffrn_reflns_theta_min 1.48
_exptl_absorpt_coefficient_mu 0.310
_exptl_absorpt_correction_T_max 0.9877
_exptl_absorpt_correction_T_min 0.8359
_exptl_absorpt_correction_type empirical
_exptl_absorpt_process_details
;
SADABS Sheldrick 1996
;
_exptl_crystal_colour colorless
_exptl_crystal_density_diffrn 1.439
_exptl_crystal_description plate
_exptl_crystal_F_000 856
_exptl_crystal_size_max 0.60
_exptl_crystal_size_mid 0.40
_exptl_crystal_size_min 0.04
_refine_diff_density_max 0.373
_refine_diff_density_min -0.598
_refine_diff_density_rms 0.063
_refine_ls_abs_structure_details 'Flack H D (1983), Acta Cryst. A39, 876-881'
_refine_ls_abs_structure_Flack 0.02(9)
_refine_ls_extinction_method none
_refine_ls_goodness_of_fit_ref 1.030
_refine_ls_hydrogen_treatment constr
_refine_ls_matrix_type full
_refine_ls_number_parameters 516
_refine_ls_number_reflns 6741
_refine_ls_number_restraints 1
_refine_ls_restrained_S_all 1.030
_refine_ls_R_factor_all 0.0727
_refine_ls_R_factor_gt 0.0554
_refine_ls_shift/su_max 0.000
_refine_ls_shift/su_mean 0.000
_refine_ls_structure_factor_coef Fsqd
_refine_ls_weighting_details 'calc w=1/[\s^2^(Fo^2^)+(0.0422P)^2^+1.1605P] where P=(Fo^2^+2Fc^2^)/3'
_refine_ls_weighting_scheme calc
_refine_ls_wR_factor_gt 0.1257
_refine_ls_wR_factor_ref 0.1360
_reflns_number_gt 5465
_reflns_number_total 6741
_reflns_threshold_expression >2sigma(I)
_cod_data_source_file ja2081444_si_002.cif
_cod_data_source_block terada01
_cod_original_cell_volume 1918.5(16)
_cod_original_sg_symbol_H-M 'P 1 21 1 '
_cod_database_code 4107179

loop_
_symmetry_equiv_pos_as_xyz
'x, y, z'
'-x, y+1/2, -z'

loop_
_atom_site_label
_atom_site_type_symbol
_atom_site_fract_x
_atom_site_fract_y
_atom_site_fract_z
_atom_site_U_iso_or_equiv
_atom_site_adp_type
_atom_site_occupancy
_atom_site_symmetry_multiplicity
_atom_site_calc_flag
_atom_site_refinement_flags
P1 P 0.98162(12) 0.29038(6) 0.12011(8) 0.0236(2) Uani 1 1 d .
P2 P 0.52288(12) 0.19633(6) 0.21239(8) 0.0232(3) Uani 1 1 d .
O1 O 1.1501(3) 0.28319(18) 0.1541(2) 0.0292(7) Uani 1 1 d .
O2 O 0.8933(3) 0.21517(17) 0.1482(2) 0.0318(8) Uani 1 1 d .
H2A H 0.7974 0.2235 0.1319 0.048 Uiso 1 1 calc R
O3 O 0.9315(3) 0.29925(16) 0.0063(2) 0.0223(6) Uani 1 1 d .
O4 O 0.9272(3) 0.37411(17) 0.1636(2) 0.0244(7) Uani 1 1 d .
O5 O 0.3527(3) 0.17122(16) 0.1885(2) 0.0296(7) Uani 1 1 d .
H5A H 0.2967 0.2127 0.1957 0.044 Uiso 1 1 calc R
O6 O 0.6061(3) 0.19853(19) 0.1285(2) 0.0295(7) Uani 1 1 d .
O7 O 0.6115(3) 0.13465(17) 0.2904(2) 0.0250(7) Uani 1 1 d .
O8 O 0.5213(3) 0.28202(17) 0.2683(2) 0.0253(6) Uani 1 1 d .
C1 C 0.6771(5) 0.4138(2) 0.1962(3) 0.0229(9) Uani 1 1 d .
C2 C 0.7786(4) 0.4086(2) 0.1304(3) 0.0220(9) Uani 1 1 d .
C3 C 0.7454(4) 0.4423(2) 0.0361(3) 0.0214(9) Uani 1 1 d .
C4 C 0.6034(5) 0.4784(2) 0.0063(3) 0.0270(10) Uani 1 1 d .
H4A H 0.5784 0.5001 -0.0578 0.032 Uiso 1 1 calc R
C5 C 0.4928(5) 0.4840(2) 0.0691(3) 0.0256(10) Uani 1 1 d .
C6 C 0.3469(5) 0.5236(3) 0.0380(4) 0.0352(11) Uani 1 1 d .
H6A H 0.3208 0.5440 -0.0266 0.042 Uiso 1 1 calc R
C7 C 0.2433(5) 0.5325(3) 0.1012(4) 0.0388(12) Uani 1 1 d .
H7A H 0.1464 0.5595 0.0803 0.047 Uiso 1 1 calc R
C8 C 0.2811(5) 0.5015(3) 0.1965(4) 0.0384(12) Uani 1 1 d .
H8A H 0.2087 0.5074 0.2396 0.046 Uiso 1 1 calc R
C9 C 0.4208(5) 0.4629(2) 0.2284(4) 0.0298(10) Uani 1 1 d .
H9A H 0.4444 0.4428 0.2933 0.036 Uiso 1 1 calc R
C10 C 0.5299(5) 0.4526(2) 0.1655(3) 0.0245(10) Uani 1 1 d .
C11 C 0.8644(5) 0.4432(2) -0.0297(3) 0.0254(9) Uani 1 1 d .
C12 C 0.9529(5) 0.3737(2) -0.0428(3) 0.0252(9) Uani 1 1 d .
C13 C 1.0550(5) 0.3732(2) -0.1111(3) 0.0257(10) Uani 1 1 d .
C14 C 1.0640(5) 0.4453(3) -0.1647(4) 0.0322(11) Uani 1 1 d .
H14A H 1.1303 0.4462 -0.2119 0.039 Uiso 1 1 calc R
C15 C 0.9788(5) 0.5162(3) -0.1512(4) 0.0332(11) Uani 1 1 d .
H15A H 0.9885 0.5655 -0.1877 0.040 Uiso 1 1 calc R
C16 C 0.8798(5) 0.5146(3) -0.0844(3) 0.0295(10) Uani 1 1 d .
H16A H 0.8210 0.5632 -0.0755 0.035 Uiso 1 1 calc R
C17 C 1.1462(5) 0.2976(3) -0.1308(3) 0.0317(10) Uani 1 1 d .
C18 C 1.2610(6) 0.2641(3) -0.0608(4) 0.0354(11) Uani 1 1 d .
H18A H 1.2759 0.2851 0.0037 0.042 Uiso 1 1 calc R
C19 C 1.3542(6) 0.2000(3) -0.0844(4) 0.0434(13) Uani 1 1 d .
H19A H 1.4321 0.1768 -0.0359 0.052 Uiso 1 1 calc R
C20 C 1.3344(7) 0.1697(3) -0.1786(4) 0.0430(13) Uani 1 1 d .
H20A H 1.3989 0.1257 -0.1943 0.052 Uiso 1 1 calc R
C21 C 1.2228(6) 0.2025(3) -0.2487(4) 0.0434(12) Uani 1 1 d .
H21A H 1.2100 0.1816 -0.3133 0.052 Uiso 1 1 calc R
C22 C 1.1279(5) 0.2667(3) -0.2259(4) 0.0357(11) Uani 1 1 d .
H22A H 1.0503 0.2896 -0.2750 0.043 Uiso 1 1 calc R
C23 C 0.7245(5) 0.3814(2) 0.2983(3) 0.0256(9) Uani 1 1 d .
C24 C 0.6552(4) 0.3126(2) 0.3284(3) 0.0241(9) Uani 1 1 d .
C25 C 0.7000(5) 0.2741(3) 0.4207(3) 0.0278(10) Uani 1 1 d .
C26 C 0.8173(5) 0.3132(3) 0.4831(4) 0.0352(11) Uani 1 1 d .
H26A H 0.8537 0.2882 0.5446 0.042 Uiso 1 1 calc R
C27 C 0.8860(5) 0.3888(3) 0.4597(3) 0.0308(10) Uani 1 1 d .
C28 C 0.9984(5) 0.4322(3) 0.5283(4) 0.0409(12) Uani 1 1 d .
H28A H 1.0298 0.4096 0.5916 0.049 Uiso 1 1 calc R
C29 C 1.0606(6) 0.5050(4) 0.5041(4) 0.0483(14) Uani 1 1 d .
H29A H 1.1336 0.5336 0.5511 0.058 Uiso 1 1 calc R
C30 C 1.0186(6) 0.5390(3) 0.4102(4) 0.0454(13) Uani 1 1 d .
H30A H 1.0642 0.5899 0.3939 0.054 Uiso 1 1 calc R
C31 C 0.9122(5) 0.4985(3) 0.3426(4) 0.0369(11) Uani 1 1 d .
H31A H 0.8851 0.5216 0.2792 0.044 Uiso 1 1 calc R
C32 C 0.8422(5) 0.4233(3) 0.3651(4) 0.0283(10) Uani 1 1 d .
C33 C 0.6239(5) 0.1970(3) 0.4492(3) 0.0300(10) Uani 1 1 d .
C34 C 0.5799(5) 0.1309(3) 0.3872(3) 0.0287(10) Uani 1 1 d .
C35 C 0.5104(5) 0.0579(3) 0.4130(4) 0.0314(11) Uani 1 1 d .
C36 C 0.4858(6) 0.0545(3) 0.5105(4) 0.0407(13) Uani 1 1 d .
H36A H 0.4384 0.0062 0.5321 0.049 Uiso 1 1 calc R
C37 C 0.5276(6) 0.1181(3) 0.5738(4) 0.0443(13) Uani 1 1 d .
H37A H 0.5092 0.1135 0.6386 0.053 Uiso 1 1 calc R
C38 C 0.5961(5) 0.1890(3) 0.5455(4) 0.0386(11) Uani 1 1 d .
H38A H 0.6250 0.2330 0.5909 0.046 Uiso 1 1 calc R
C39 C 0.4695(5) -0.0132(3) 0.3464(4) 0.0327(11) Uani 1 1 d .
C40 C 0.5670(5) -0.0443(3) 0.2866(4) 0.0385(12) Uani 1 1 d .
H40A H 0.6639 -0.0175 0.2860 0.046 Uiso 1 1 calc R
C41 C 0.5276(6) -0.1132(3) 0.2277(4) 0.0456(13) Uani 1 1 d .
H41A H 0.5974 -0.1332 0.1878 0.055 Uiso 1 1 calc R
C42 C 0.3856(6) -0.1535(3) 0.2267(4) 0.0450(14) Uani 1 1 d .
H42A H 0.3575 -0.2011 0.1867 0.054 Uiso 1 1 calc R
C43 C 0.2881(6) -0.1225(3) 0.2850(4) 0.0488(14) Uani 1 1 d .
H43A H 0.1910 -0.1493 0.2850 0.059 Uiso 1 1 calc R
C44 C 0.3261(5) -0.0541(3) 0.3433(4) 0.0413(13) Uani 1 1 d .
H44A H 0.2548 -0.0339 0.3822 0.050 Uiso 1 1 calc R
C45 C 0.2143(8) 0.2945(5) 0.3939(5) 0.081(2) Uani 1 1 d .
H45A H 0.2686 0.2866 0.3379 0.098 Uiso 1 1 calc R
H45B H 0.1238 0.3314 0.3722 0.098 Uiso 1 1 calc R
Cl1 Cl 0.1466(3) 0.19833(17) 0.4249(2) 0.1289(10) Uani 1 1 d .
Cl2 Cl 0.3379(2) 0.34483(13) 0.48436(17) 0.0977(7) Uani 1 1 d .

loop_
_atom_site_aniso_label
_atom_site_aniso_U_11
_atom_site_aniso_U_22
_atom_site_aniso_U_33
_atom_site_aniso_U_23
_atom_site_aniso_U_13
_atom_site_aniso_U_12
P1 0.0188(5) 0.0234(5) 0.0291(7) 0.0034(5) 0.0057(4) 0.0039(4)
P2 0.0196(5) 0.0237(5) 0.0268(7) 0.0021(5) 0.0059(4) -0.0004(4)
O1 0.0159(14) 0.0365(16) 0.0354(18) 0.0016(14) 0.0048(12) 0.0076(12)
O2 0.0231(16) 0.0278(16) 0.045(2) 0.0142(14) 0.0072(15) 0.0051(12)
O3 0.0234(14) 0.0230(13) 0.0207(16) 0.0071(12) 0.0046(12) 0.0003(11)
O4 0.0147(14) 0.0339(15) 0.0237(17) 0.0010(13) 0.0004(12) 0.0035(11)
O5 0.0176(15) 0.0262(15) 0.044(2) -0.0020(14) 0.0015(14) -0.0003(11)
O6 0.0261(16) 0.0363(15) 0.0280(18) 0.0015(15) 0.0105(13) -0.0010(14)
O7 0.0193(15) 0.0298(14) 0.0288(18) 0.0055(13) 0.0125(13) 0.0043(11)
O8 0.0175(14) 0.0286(14) 0.0282(17) 0.0017(13) -0.0003(12) 0.0021(12)
C1 0.020(2) 0.0210(19) 0.028(3) -0.0046(18) 0.0049(18) -0.0020(15)
C2 0.017(2) 0.0195(18) 0.028(3) -0.0008(18) 0.0011(18) 0.0033(15)
C3 0.020(2) 0.0164(17) 0.027(3) -0.0023(17) 0.0028(18) 0.0005(15)
C4 0.028(2) 0.025(2) 0.028(3) -0.0025(19) 0.0031(19) 0.0002(17)
C5 0.020(2) 0.026(2) 0.031(3) -0.0001(19) 0.0032(19) 0.0027(16)
C6 0.024(2) 0.039(2) 0.041(3) -0.002(2) -0.002(2) 0.0025(18)
C7 0.024(2) 0.039(3) 0.051(4) 0.002(2) 0.001(2) 0.012(2)
C8 0.022(2) 0.041(3) 0.054(4) -0.001(2) 0.011(2) 0.0069(19)
C9 0.030(2) 0.026(2) 0.036(3) -0.0069(19) 0.012(2) 0.0007(18)
C10 0.019(2) 0.0206(19) 0.033(3) -0.0050(18) 0.0005(19) -0.0031(15)
C11 0.026(2) 0.025(2) 0.025(3) -0.0016(18) 0.0043(19) 0.0012(17)
C12 0.022(2) 0.0223(19) 0.030(3) -0.0020(18) 0.0000(18) 0.0009(16)
C13 0.024(2) 0.028(2) 0.025(3) 0.0012(19) 0.0051(19) 0.0007(17)
C14 0.030(2) 0.035(2) 0.034(3) 0.000(2) 0.011(2) -0.0020(19)
C15 0.036(3) 0.028(2) 0.036(3) 0.008(2) 0.008(2) -0.0036(19)
C16 0.028(2) 0.024(2) 0.036(3) 0.003(2) 0.005(2) 0.0013(17)
C17 0.031(2) 0.032(2) 0.035(3) 0.002(2) 0.013(2) 0.0037(19)
C18 0.039(3) 0.043(3) 0.026(3) 0.002(2) 0.008(2) 0.011(2)
C19 0.053(3) 0.044(3) 0.035(3) 0.010(3) 0.014(2) 0.024(3)
C20 0.060(3) 0.032(2) 0.040(3) -0.001(2) 0.015(3) 0.018(2)
C21 0.056(3) 0.039(2) 0.035(3) -0.012(2) 0.008(2) 0.014(2)
C22 0.034(3) 0.038(2) 0.033(3) -0.002(2) 0.003(2) 0.006(2)
C23 0.023(2) 0.026(2) 0.029(3) -0.0023(19) 0.0083(19) 0.0025(17)
C24 0.0142(19) 0.030(2) 0.029(3) -0.0064(18) 0.0047(18) 0.0031(16)
C25 0.024(2) 0.033(2) 0.029(3) 0.003(2) 0.0109(19) 0.0071(18)
C26 0.030(2) 0.046(3) 0.029(3) 0.001(2) 0.005(2) 0.002(2)
C27 0.017(2) 0.047(3) 0.030(3) -0.001(2) 0.0087(19) 0.0014(19)
C28 0.030(3) 0.057(3) 0.034(3) -0.002(2) 0.002(2) -0.007(2)
C29 0.025(3) 0.067(3) 0.050(4) -0.015(3) -0.001(2) -0.009(2)
C30 0.035(3) 0.052(3) 0.051(4) -0.011(3) 0.012(3) -0.012(2)
C31 0.029(3) 0.041(3) 0.041(3) -0.003(2) 0.009(2) -0.006(2)
C32 0.015(2) 0.033(2) 0.038(3) -0.010(2) 0.0097(19) 0.0012(17)
C33 0.028(2) 0.035(2) 0.028(3) 0.007(2) 0.0078(19) 0.007(2)
C34 0.020(2) 0.040(2) 0.029(3) 0.012(2) 0.011(2) 0.0098(18)
C35 0.025(2) 0.033(2) 0.038(3) 0.015(2) 0.009(2) 0.0089(18)
C36 0.037(3) 0.041(3) 0.047(4) 0.014(3) 0.015(2) 0.005(2)
C37 0.052(3) 0.046(3) 0.041(3) 0.013(3) 0.023(3) 0.008(2)
C38 0.039(3) 0.045(3) 0.034(3) 0.007(2) 0.013(2) 0.006(2)
C39 0.021(2) 0.033(2) 0.043(3) 0.012(2) 0.002(2) 0.0024(18)
C40 0.023(2) 0.042(3) 0.052(3) 0.001(2) 0.008(2) 0.000(2)
C41 0.039(3) 0.038(3) 0.060(4) -0.002(3) 0.008(3) 0.001(2)
C42 0.044(3) 0.034(2) 0.051(4) 0.012(2) -0.007(3) -0.005(2)
C43 0.030(3) 0.045(3) 0.069(4) 0.021(3) -0.001(3) -0.008(2)
C44 0.029(3) 0.048(3) 0.049(4) 0.017(3) 0.013(2) -0.002(2)
C45 0.059(4) 0.122(6) 0.068(5) -0.026(5) 0.026(4) 0.025(4)
Cl1 0.0846(15) 0.1090(16) 0.186(3) -0.0321(19) 0.0050(16) 0.0182(14)
Cl2 0.0841(14) 0.0956(13) 0.1067(17) -0.0338(12) -0.0025(12) 0.0378(11)

loop_
_atom_type_symbol
_atom_type_description
_atom_type_scat_dispersion_real
_atom_type_scat_dispersion_imag
_atom_type_scat_source
C C 0.0033 0.0016 'International Tables Vol C Tables 4.2.6.8 and 6.1.1.4'
H H 0.0000 0.0000 'International Tables Vol C Tables 4.2.6.8 and 6.1.1.4'
O O 0.0106 0.0060 'International Tables Vol C Tables 4.2.6.8 and 6.1.1.4'
P P 0.1023 0.0942 'International Tables Vol C Tables 4.2.6.8 and 6.1.1.4'
Cl Cl 0.1484 0.1585 'International Tables Vol C Tables 4.2.6.8 and 6.1.1.4'

loop_
_geom_angle_atom_site_label_1
_geom_angle_atom_site_label_2
_geom_angle_atom_site_label_3
_geom_angle
O1 P1 O2 112.37(17)
O1 P1 O4 107.06(16)
O2 P1 O4 111.80(16)
O1 P1 O3 114.79(16)
O2 P1 O3 105.46(17)
O4 P1 O3 105.22(15)
O6 P2 O5 115.34(18)
O6 P2 O7 108.20(16)
O5 P2 O7 109.46(16)
O6 P2 O8 114.74(17)
O5 P2 O8 104.21(16)
O7 P2 O8 104.25(16)
C12 O3 P1 122.1(3)
C2 O4 P1 121.7(3)
C34 O7 P2 122.0(2)
C24 O8 P2 121.3(2)
C2 C1 C10 118.3(4)
C2 C1 C23 120.3(4)
C10 C1 C23 121.4(4)
C1 C2 C3 123.1(4)
C1 C2 O4 117.6(4)
C3 C2 O4 119.1(3)
C4 C3 C2 118.5(4)
C4 C3 C11 119.8(4)
C2 C3 C11 121.6(4)
C3 C4 C5 121.3(4)
C4 C5 C6 120.8(4)
C4 C5 C10 119.7(4)
C6 C5 C10 119.5(4)
C7 C6 C5 120.3(5)
C6 C7 C8 119.9(4)
C9 C8 C7 121.1(5)
C8 C9 C10 120.6(5)
C9 C10 C5 118.7(4)
C9 C10 C1 122.3(4)
C5 C10 C1 119.0(4)
C12 C11 C16 118.4(4)
C12 C11 C3 122.4(4)
C16 C11 C3 119.1(4)
C11 C12 O3 119.4(4)
C11 C12 C13 121.8(4)
O3 C12 C13 118.6(3)
C14 C13 C12 117.5(4)
C14 C13 C17 119.3(4)
C12 C13 C17 123.1(4)
C13 C14 C15 121.6(4)
C16 C15 C14 119.5(4)
C15 C16 C11 121.2(4)
C18 C17 C22 119.0(4)
C18 C17 C13 121.8(4)
C22 C17 C13 118.8(4)
C19 C18 C17 120.2(5)
C18 C19 C20 120.3(5)
C21 C20 C19 120.3(4)
C20 C21 C22 120.0(5)
C21 C22 C17 120.2(5)
C24 C23 C32 119.1(4)
C24 C23 C1 120.5(4)
C32 C23 C1 120.5(4)
C23 C24 O8 117.9(4)
C23 C24 C25 124.3(4)
O8 C24 C25 117.5(3)
C26 C25 C24 115.9(4)
C26 C25 C33 121.7(4)
C24 C25 C33 122.4(4)
C25 C26 C27 122.8(5)
C26 C27 C32 119.3(4)
C26 C27 C28 122.0(5)
C32 C27 C28 118.6(4)
C29 C28 C27 120.7(5)
C28 C29 C30 120.9(5)
C31 C30 C29 119.8(5)
C30 C31 C32 121.2(5)
C31 C32 C27 118.7(4)
C31 C32 C23 123.0(4)
C27 C32 C23 118.3(4)
C34 C33 C38 117.0(4)
C34 C33 C25 123.8(4)
C38 C33 C25 119.2(4)
C33 C34 C35 124.6(4)
C33 C34 O7 119.0(4)
C35 C34 O7 116.4(4)
C34 C35 C36 115.3(4)
C34 C35 C39 123.5(4)
C36 C35 C39 121.2(4)
C37 C36 C35 122.0(5)
C36 C37 C38 120.9(5)
C37 C38 C33 120.3(5)
C40 C39 C44 116.9(4)
C40 C39 C35 123.4(4)
C44 C39 C35 119.7(4)
C41 C40 C39 122.0(5)
C40 C41 C42 120.2(5)
C43 C42 C41 118.1(5)
C42 C43 C44 122.1(5)
C43 C44 C39 120.8(5)
Cl2 C45 Cl1 115.5(5)

loop_
_geom_bond_atom_site_label_1
_geom_bond_atom_site_label_2
_geom_bond_distance
P1 O1 1.471(3)
P1 O2 1.515(3)
P1 O4 1.576(3)
P1 O3 1.581(3)
P2 O6 1.482(3)
P2 O5 1.520(3)
P2 O7 1.570(3)
P2 O8 1.577(3)
O3 C12 1.401(5)
O4 C2 1.412(5)
O7 C34 1.428(5)
O8 C24 1.404(5)
C1 C2 1.385(6)
C1 C10 1.425(6)
C1 C23 1.506(6)
C2 C3 1.406(6)
C3 C4 1.365(6)
C3 C11 1.503(6)
C4 C5 1.415(6)
C5 C6 1.421(6)
C5 C10 1.421(6)
C6 C7 1.375(7)
C7 C8 1.406(7)
C8 C9 1.371(6)
C9 C10 1.413(6)
C11 C12 1.382(5)
C11 C16 1.392(6)
C12 C13 1.414(6)
C13 C14 1.383(6)
C13 C17 1.497(6)
C14 C15 1.386(6)
C15 C16 1.377(6)
C17 C18 1.382(7)
C17 C22 1.400(7)
C18 C19 1.381(6)
C19 C20 1.384(7)
C20 C21 1.362(7)
C21 C22 1.389(6)
C23 C24 1.356(6)
C23 C32 1.429(6)
C24 C25 1.422(6)
C25 C26 1.375(6)
C25 C33 1.485(6)
C26 C27 1.411(6)
C27 C32 1.422(7)
C27 C28 1.427(6)
C28 C29 1.350(7)
C29 C30 1.409(8)
C30 C31 1.368(7)
C31 C32 1.408(6)
C33 C34 1.376(7)
C33 C38 1.414(6)
C34 C35 1.390(6)
C35 C36 1.416(7)
C35 C39 1.472(7)
C36 C37 1.354(8)
C37 C38 1.369(7)
C39 C40 1.385(7)
C39 C44 1.406(6)
C40 C41 1.380(7)
C41 C42 1.395(7)
C42 C43 1.368(8)
C43 C44 1.369(8)
C45 Cl2 1.713(7)
C45 Cl1 1.728(9)
